data_7059813
loop_
_publ_author_name
'Jim\'enez-Cruz, Juan C.'
'Guzm\'an-Mej\'ia, Ram\'on'
'Juaristi, Eusebio'
'S\'anchez-Antonio, Omar'
'Garc\'ia-Revilla, Marco A.'
'Gonz\'alez-Campos, J. Betzabe'
'Avi\~na-Verduzco, Judit'

_publ_section_title
;
 Preparation of aromatic \g-hydroxyketones by means of Heck coupling of
 aryl halides and 2,3-dihydrofuran, catalyzed by a palladium(ii) glycine
 complex under microwave irradiation
;
_journal_issue 31
_journal_name_full 'New Journal of Chemistry'
_journal_page_first 13382
_journal_page_last 13392
_journal_paper_doi 10.1039/D0NJ02630A
_journal_volume 44
_journal_year 2020
_chemical_formula_moiety 'C18 H20 O4'
_chemical_formula_sum 'C18 H20 O4'
_chemical_formula_weight 300.34
_chemical_name_systematic 4-hydroxy-1,4-bis(4-methoxyphenyl)butan-1-one
_space_group_crystal_system monoclinic
_space_group_IT_number 4
_space_group_name_Hall 'P 2yb'
_space_group_name_H-M_alt 'P 1 21 1'
_atom_sites_solution_hydrogens geom
_atom_sites_solution_primary dual
_audit_creation_date 2018-10-23
_audit_creation_method
;
Olex2 1.2
(compiled 2018.05.29 svn.r3508 for OlexSys, GUI svn.r5506)
;
_audit_update_record
;
2018-10-23 deposited with the CCDC.	2020-07-23 downloaded from the CCDC.
;
_cell_angle_alpha 90
_cell_angle_beta 93.648(2)
_cell_angle_gamma 90
_cell_formula_units_Z 2
_cell_length_a 11.1124(5)
_cell_length_b 5.2113(2)
_cell_length_c 13.3792(6)
_cell_measurement_reflns_used 9358
_cell_measurement_temperature 273.15
_cell_measurement_theta_max 62.29
_cell_measurement_theta_min 3.31
_cell_volume 773.22(6)
_computing_cell_refinement 'SAINT V8.38A (?, 2016)'
_computing_data_reduction 'SAINT V8.38A (?, 2016)'
_computing_molecular_graphics 'Olex2 (Dolomanov et al., 2009)'
_computing_publication_material 'Olex2 (Dolomanov et al., 2009)'
_computing_structure_refinement 'ShelXL (Sheldrick, 2015)'
_computing_structure_solution 'ShelXT (Sheldrick, 2015)'
_diffrn_ambient_temperature 273.15
_diffrn_detector 'CCD area detector'
_diffrn_detector_area_resol_mean 7.9
_diffrn_detector_type 'Bruker SMART CCD 1K area detector'
_diffrn_measured_fraction_theta_full 0.997
_diffrn_measured_fraction_theta_max 0.997
_diffrn_measurement_device 'three-circle diffractometer'
_diffrn_measurement_device_type 'Bruker SMART CCD 1K area detector'
_diffrn_measurement_method '\w scans'
_diffrn_radiation_monochromator graphite
_diffrn_radiation_probe x-ray
_diffrn_radiation_type CuK\a
_diffrn_radiation_wavelength 1.54178
_diffrn_reflns_av_R_equivalents 0.0703
_diffrn_reflns_av_unetI/netI 0.0402
_diffrn_reflns_Laue_measured_fraction_full 0.997
_diffrn_reflns_Laue_measured_fraction_max 0.997
_diffrn_reflns_limit_h_max 12
_diffrn_reflns_limit_h_min -12
_diffrn_reflns_limit_k_max 5
_diffrn_reflns_limit_k_min -5
_diffrn_reflns_limit_l_max 15
_diffrn_reflns_limit_l_min -15
_diffrn_reflns_number 18860
_diffrn_reflns_point_group_measured_fraction_full 0.997
_diffrn_reflns_point_group_measured_fraction_max 0.997
_diffrn_reflns_theta_full 62.540
_diffrn_reflns_theta_max 62.540
_diffrn_reflns_theta_min 3.310
_diffrn_source 'sealed X-ray tube'
_diffrn_source_target Mo
_diffrn_standards_number 0
_exptl_absorpt_coefficient_mu 0.736
_exptl_absorpt_correction_T_max 0.7522
_exptl_absorpt_correction_T_min 0.5665
_exptl_absorpt_correction_type analytical
_exptl_absorpt_process_details
'SADABS-2016/2 (Bruker,2016/2) was used for absorption correction. wR2(int) was 0.1304 before and 0.0977 after correction. The Ratio of minimum to maximum transmission is 0.7531. The \l/2 correction factor is Not present.'
_exptl_crystal_colour 'clear light colourless'
_exptl_crystal_colour_lustre clear
_exptl_crystal_colour_modifier light
_exptl_crystal_colour_primary colourless
_exptl_crystal_density_diffrn 1.290
_exptl_crystal_description ROMBO
_exptl_crystal_F_000 320
_exptl_crystal_size_max 0.3
_exptl_crystal_size_mid 0.1
_exptl_crystal_size_min 0.04
_refine_diff_density_max 0.174
_refine_diff_density_min -0.127
_refine_diff_density_rms 0.042
_refine_ls_abs_structure_details
;
 Flack x determined using 817 quotients [(I+)-(I-)]/[(I+)+(I-)]
 (Parsons, Flack and Wagner, Acta Cryst. B69 (2013) 249-259).
;
_refine_ls_abs_structure_Flack 0.04(14)
_refine_ls_extinction_coef 0.008(3)
_refine_ls_extinction_expression Fc^*^=kFc[1+0.001xFc^2^\l^3^/sin(2\q)]^-1/4^
_refine_ls_extinction_method 'SHELXL-2018/3 (Sheldrick 2018)'
_refine_ls_goodness_of_fit_ref 1.069
_refine_ls_hydrogen_treatment constr
_refine_ls_matrix_type full
_refine_ls_number_parameters 203
_refine_ls_number_reflns 2456
_refine_ls_number_restraints 1
_refine_ls_restrained_S_all 1.068
_refine_ls_R_factor_all 0.0584
_refine_ls_R_factor_gt 0.0511
_refine_ls_shift/su_max 0.000
_refine_ls_shift/su_mean 0.000
_refine_ls_structure_factor_coef Fsqd
_refine_ls_weighting_details 'w=1/[\s^2^(Fo^2^)+(0.0713P)^2^+0.1608P] where P=(Fo^2^+2Fc^2^)/3'
_refine_ls_weighting_scheme calc
_refine_ls_wR_factor_gt 0.1337
_refine_ls_wR_factor_ref 0.1434
_reflns_Friedel_coverage 0.776
_reflns_Friedel_fraction_full 0.996
_reflns_Friedel_fraction_max 0.996
_reflns_number_gt 2127
_reflns_number_total 2456
_reflns_threshold_expression 'I > 2\s(I)'
_cod_data_source_file d0nj02630a2.cif
_cod_data_source_block jav_jc_11_0m
_cod_depositor_comments
;Adding full bibliography for 7059813--7059814.cif.

 Adding full bibliography for 7059813--7059814.cif.
;
_cod_database_code 7059813
_shelx_shelxl_version_number 2018/3
_shelx_space_group_comment
;
The symmetry employed for this shelxl refinement is uniquely defined
by the following loop, which should always be used as a source of
symmetry information in preference to the above space-group names.
They are only intended as comments.
;
_shelx_estimated_absorpt_t_max 0.971
_shelx_estimated_absorpt_t_min 0.809
_olex2_refinement_description
;
1. Fixed Uiso
 At 1.2 times of:
  All C(H) groups, All C(H,H) groups
 At 1.5 times of:
  All C(H,H,H) groups, All O(H) groups
2.a Ternary CH refined with riding coordinates:
 C008(H008)
2.b Secondary CH2 refined with riding coordinates:
 C00F(H00B,H00C), C00K(H00D,H00F)
2.c Aromatic/amide H refined with riding coordinates:
 C006(H006), C007(H007), C00A(H00A), C00E(H00E), C00G(H00G), C00H(H00H),
 C00I(H00I), C00J(H00J)
2.d Idealised Me refined as rotating group:
 C00L(H00K,H00L,H00M), C00M(H00N,H00O,H00P)
2.e Idealised tetrahedral OH refined as rotating group:
 O002(H002)
;
_olex2_submission_special_instructions 'No special instructions were received'
_publcif_funding_html
;
;

loop_
_space_group_symop_operation_xyz
'x, y, z'
'-x, y+1/2, -z'

loop_
_atom_site_label
_atom_site_type_symbol
_atom_site_fract_x
_atom_site_fract_y
_atom_site_fract_z
_atom_site_U_iso_or_equiv
_atom_site_adp_type
_atom_site_occupancy
_atom_site_site_symmetry_order
_atom_site_calc_flag
_atom_site_refinement_flags_posn
_atom_site_refinement_flags_adp
_atom_site_refinement_flags_occupancy
_atom_site_disorder_assembly
_atom_site_disorder_group
O001 O 0.3506(3) 0.6167(7) 0.2002(2) 0.0892(10) Uani 1 1 d . . . . .
O002 O 0.4625(2) 0.4891(7) 0.4749(3) 0.0849(9) Uani 1 1 d . . . . .
H002 H 0.480121 0.339569 0.488020 0.127 Uiso 1 1 calc GR . . . .
O003 O 0.8553(3) 0.5534(7) 0.0071(2) 0.0916(11) Uani 1 1 d . . . . .
O004 O -0.0174(3) 0.4847(7) 0.7164(2) 0.0938(10) Uani 1 1 d . . . . .
C005 C 0.5461(3) 0.4839(9) 0.1629(3) 0.0678(9) Uani 1 1 d . . . . .
C006 C 0.1576(3) 0.6767(8) 0.5105(3) 0.0688(10) Uani 1 1 d . . . . .
H006 H 0.153106 0.803351 0.461449 0.083 Uiso 1 1 calc R . . . .
C007 C 0.5541(4) 0.6791(9) 0.0927(3) 0.0734(11) Uani 1 1 d . . . . .
H007 H 0.490064 0.792590 0.081802 0.088 Uiso 1 1 calc R . . . .
C008 C 0.3406(3) 0.5014(9) 0.4328(3) 0.0688(10) Uani 1 1 d . . . . .
H008 H 0.330919 0.660665 0.394163 0.083 Uiso 1 1 calc R . . . .
C009 C 0.2517(3) 0.5034(8) 0.5128(3) 0.0649(9) Uani 1 1 d . . . . .
C00A C 0.0699(4) 0.6669(9) 0.5792(3) 0.0736(11) Uani 1 1 d . . . . .
H00A H 0.007068 0.785046 0.575645 0.088 Uiso 1 1 calc R . . . .
C00B C 0.4326(4) 0.4620(9) 0.2168(3) 0.0702(10) Uani 1 1 d . . . . .
C00C C 0.0757(4) 0.4811(9) 0.6531(3) 0.0712(10) Uani 1 1 d . . . . .
C00D C 0.7511(4) 0.5415(9) 0.0558(3) 0.0724(11) Uani 1 1 d . . . . .
C00E C 0.6554(4) 0.7078(9) 0.0386(3) 0.0749(11) Uani 1 1 d . . . . .
H00E H 0.658860 0.837784 -0.008716 0.090 Uiso 1 1 calc R . . . .
C00F C 0.3212(4) 0.2768(9) 0.3613(3) 0.0736(11) Uani 1 1 d . . . . .
H00B H 0.244984 0.300195 0.322854 0.088 Uiso 1 1 calc R . . . .
H00C H 0.315325 0.120585 0.400089 0.088 Uiso 1 1 calc R . . . .
C00G C 0.7448(4) 0.3472(9) 0.1261(4) 0.0802(12) Uani 1 1 d . . . . .
H00G H 0.809029 0.234287 0.137327 0.096 Uiso 1 1 calc R . . . .
C00H C 0.1704(4) 0.3128(9) 0.6591(3) 0.0794(12) Uani 1 1 d . . . . .
H00H H 0.176567 0.191671 0.710239 0.095 Uiso 1 1 calc R . . . .
C00I C 0.2571(4) 0.3224(9) 0.5894(3) 0.0780(12) Uani 1 1 d . . . . .
H00I H 0.320327 0.205294 0.593884 0.094 Uiso 1 1 calc R . . . .
C00J C 0.6439(4) 0.3215(9) 0.1791(3) 0.0783(12) Uani 1 1 d . . . . .
H00J H 0.641072 0.192309 0.226826 0.094 Uiso 1 1 calc R . . . .
C00K C 0.4209(4) 0.2436(9) 0.2887(3) 0.0781(12) Uani 1 1 d . . . . .
H00D H 0.497123 0.222330 0.327289 0.094 Uiso 1 1 calc R . . . .
H00F H 0.405563 0.087387 0.250599 0.094 Uiso 1 1 calc R . . . .
C00L C -0.0344(5) 0.2592(12) 0.7737(4) 0.1012(17) Uani 1 1 d . . . . .
H00K H -0.032288 0.111356 0.731049 0.152 Uiso 1 1 calc GR . . . .
H00L H -0.111086 0.267461 0.802819 0.152 Uiso 1 1 calc GR . . . .
H00M H 0.028642 0.246476 0.825968 0.152 Uiso 1 1 calc GR . . . .
C00M C 0.8681(5) 0.7562(13) -0.0632(4) 0.1056(19) Uani 1 1 d . . . . .
H00N H 0.805164 0.743916 -0.115596 0.158 Uiso 1 1 calc GR . . . .
H00O H 0.945081 0.742470 -0.091511 0.158 Uiso 1 1 calc GR . . . .
H00P H 0.862610 0.918428 -0.029846 0.158 Uiso 1 1 calc GR . . . .

loop_
_atom_site_aniso_label
_atom_site_aniso_U_11
_atom_site_aniso_U_22
_atom_site_aniso_U_33
_atom_site_aniso_U_23
_atom_site_aniso_U_13
_atom_site_aniso_U_12
O001 0.0761(18) 0.096(2) 0.098(2) 0.0109(18) 0.0236(15) 0.0124(18)
O002 0.0592(15) 0.0833(19) 0.113(2) -0.0058(19) 0.0105(14) 0.0031(14)
O003 0.0685(17) 0.110(3) 0.098(2) 0.011(2) 0.0272(15) 0.0035(17)
O004 0.093(2) 0.097(2) 0.097(2) 0.005(2) 0.0427(17) 0.004(2)
C005 0.067(2) 0.064(2) 0.074(2) -0.001(2) 0.0148(17) -0.002(2)
C006 0.068(2) 0.058(2) 0.081(2) 0.005(2) 0.0173(18) 0.0017(19)
C007 0.067(2) 0.070(3) 0.084(2) 0.003(2) 0.0141(19) 0.002(2)
C008 0.058(2) 0.063(2) 0.087(2) 0.003(2) 0.0168(17) 0.0012(19)
C009 0.061(2) 0.058(2) 0.077(2) -0.001(2) 0.0155(16) 0.0022(19)
C00A 0.068(2) 0.063(3) 0.092(3) -0.001(2) 0.022(2) 0.007(2)
C00B 0.069(2) 0.068(3) 0.075(2) -0.004(2) 0.0145(18) 0.000(2)
C00C 0.072(2) 0.067(2) 0.077(2) 0.001(2) 0.0242(18) -0.002(2)
C00D 0.065(2) 0.077(3) 0.078(2) -0.004(2) 0.0190(18) -0.009(2)
C00E 0.073(3) 0.076(3) 0.077(2) 0.002(2) 0.0171(19) -0.002(2)
C00F 0.073(2) 0.067(2) 0.083(3) 0.000(2) 0.023(2) -0.0042(19)
C00G 0.068(2) 0.074(3) 0.100(3) 0.007(3) 0.020(2) 0.009(2)
C00H 0.079(3) 0.081(3) 0.080(3) 0.012(2) 0.019(2) 0.005(2)
C00I 0.070(2) 0.076(3) 0.091(3) 0.013(2) 0.019(2) 0.013(2)
C00J 0.077(3) 0.072(3) 0.088(3) 0.004(2) 0.017(2) 0.002(2)
C00K 0.085(3) 0.065(3) 0.086(3) -0.002(2) 0.027(2) 0.000(2)
C00L 0.105(4) 0.104(4) 0.099(3) 0.016(3) 0.040(3) -0.012(3)
C00M 0.089(3) 0.122(5) 0.110(4) 0.024(4) 0.038(3) -0.004(3)

loop_
_atom_type_symbol
_atom_type_description
_atom_type_scat_dispersion_real
_atom_type_scat_dispersion_imag
_atom_type_scat_source
C C 0.0181 0.0091 'International Tables Vol C Tables 4.2.6.8 and 6.1.1.4'
H H 0.0000 0.0000 'International Tables Vol C Tables 4.2.6.8 and 6.1.1.4'
O O 0.0492 0.0322 'International Tables Vol C Tables 4.2.6.8 and 6.1.1.4'

loop_
_geom_angle_atom_site_label_1
_geom_angle_atom_site_label_2
_geom_angle_atom_site_label_3
_geom_angle
_geom_angle_site_symmetry_1
_geom_angle_site_symmetry_3
_geom_angle_publ_flag
C00D O003 C00M 118.1(4) . . ?
C00C O004 C00L 116.8(4) . . ?
C007 C005 C00B 118.2(4) . . ?
C00J C005 C007 118.0(4) . . ?
C00J C005 C00B 123.7(4) . . ?
C009 C006 C00A 121.7(4) . . ?
C00E C007 C005 121.4(4) . . ?
O002 C008 C009 111.6(3) . . ?
O002 C008 C00F 107.8(3) . . ?
C009 C008 C00F 112.4(3) . . ?
C006 C009 C008 121.4(4) . . ?
C006 C009 C00I 117.2(3) . . ?
C00I C009 C008 121.4(4) . . ?
C00C C00A C006 119.9(4) . . ?
O001 C00B C005 120.2(4) . . ?
O001 C00B C00K 121.3(4) . . ?
C005 C00B C00K 118.5(4) . . ?
O004 C00C C00A 115.3(4) . . ?
C00H C00C O004 125.2(4) . . ?
C00H C00C C00A 119.5(4) . . ?
O003 C00D C00E 124.1(4) . . ?
O003 C00D C00G 115.9(4) . . ?
C00E C00D C00G 120.0(4) . . ?
C00D C00E C007 119.3(4) . . ?
C008 C00F C00K 114.1(4) . . ?
C00J C00G C00D 120.0(4) . . ?
C00C C00H C00I 120.2(4) . . ?
C00H C00I C009 121.5(4) . . ?
C00G C00J C005 121.3(4) . . ?
C00B C00K C00F 114.7(4) . . ?

loop_
_geom_bond_atom_site_label_1
_geom_bond_atom_site_label_2
_geom_bond_distance
_geom_bond_site_symmetry_2
_geom_bond_publ_flag
O001 C00B 1.227(5) . ?
O002 C008 1.435(5) . ?
O003 C00D 1.366(4) . ?
O003 C00M 1.428(6) . ?
O004 C00C 1.379(4) . ?
O004 C00L 1.423(7) . ?
C005 C007 1.391(6) . ?
C005 C00B 1.497(5) . ?
C005 C00J 1.383(6) . ?
C006 C009 1.380(5) . ?
C006 C00A 1.382(5) . ?
C007 C00E 1.383(5) . ?
C008 C009 1.503(5) . ?
C008 C00F 1.518(6) . ?
C009 C00I 1.392(6) . ?
C00A C00C 1.382(6) . ?
C00B C00K 1.501(6) . ?
C00C C00H 1.368(6) . ?
C00D C00E 1.380(6) . ?
C00D C00G 1.387(6) . ?
C00F C00K 1.528(5) . ?
C00G C00J 1.370(6) . ?
C00H C00I 1.383(6) . ?
